data_7062320
loop_
_publ_author_name
'Dong, Shuting'
'Zong, Zhijian'
'Sun, Nan'
'Hu, Baoxiang'
'Shen, Zhenlu'
'Hu, Xinquan'
'Jin, Liqun'

_publ_section_title
;
 Hydrosilylative reduction of secondary amides to amines catalyzed by
 geometry-constrained NNN-cobalt complexes
;
_journal_issue 12
_journal_name_full 'New Journal of Chemistry'
_journal_page_first 5603
_journal_page_last 5610
_journal_paper_doi 10.1039/D3NJ00372H
_journal_volume 47
_journal_year 2023
_chemical_formula_sum 'C20 H25 Cl2 Co N3'
_chemical_formula_weight 437.26
_space_group_crystal_system orthorhombic
_space_group_IT_number 19
_space_group_name_Hall 'P 2ac 2ab'
_space_group_name_H-M_alt 'P 21 21 21'
_atom_sites_solution_hydrogens geom
_audit_creation_method SHELXL-2018/3
_audit_update_record
;
2023-01-10 deposited with the CCDC.	2023-02-09 downloaded from the CCDC.
;
_cell_angle_alpha 90
_cell_angle_beta 90
_cell_angle_gamma 90
_cell_formula_units_Z 4
_cell_length_a 11.1324(3)
_cell_length_b 11.1382(3)
_cell_length_c 16.7579(5)
_cell_measurement_reflns_used 9855
_cell_measurement_temperature 193(2)
_cell_measurement_theta_max 53.10
_cell_measurement_theta_min 4.14
_cell_volume 2077.89(10)
_computing_cell_refinement 'Bruker SAINT'
_computing_data_collection 'Bruker APEX2'
_computing_data_reduction 'Bruker SAINT'
_computing_molecular_graphics 'Bruker SHELXTL'
_computing_publication_material 'Bruker SHELXTL'
_computing_structure_refinement 'SHELXL-2018/3 (Sheldrick, 2018)'
_computing_structure_solution 'SHELXT 2014/5 (Sheldrick, 2014)'
_diffrn_ambient_temperature 193(2)
_diffrn_measured_fraction_theta_full 1.000
_diffrn_measured_fraction_theta_max 1.000
_diffrn_measurement_device_type 'Bruker APEX-II CCD'
_diffrn_measurement_method '\f and \w scans'
_diffrn_radiation_type GaK\a
_diffrn_radiation_wavelength 1.34139
_diffrn_reflns_av_R_equivalents 0.0623
_diffrn_reflns_av_unetI/netI 0.0452
_diffrn_reflns_Laue_measured_fraction_full 1.000
_diffrn_reflns_Laue_measured_fraction_max 1.000
_diffrn_reflns_limit_h_max 13
_diffrn_reflns_limit_h_min -13
_diffrn_reflns_limit_k_max 13
_diffrn_reflns_limit_k_min -13
_diffrn_reflns_limit_l_max 20
_diffrn_reflns_limit_l_min -20
_diffrn_reflns_number 25981
_diffrn_reflns_point_group_measured_fraction_full 0.998
_diffrn_reflns_point_group_measured_fraction_max 0.996
_diffrn_reflns_theta_full 53.594
_diffrn_reflns_theta_max 53.950
_diffrn_reflns_theta_min 4.146
_exptl_absorpt_coefficient_mu 6.145
_exptl_absorpt_correction_type none
_exptl_crystal_colour green
_exptl_crystal_density_diffrn 1.398
_exptl_crystal_description block
_exptl_crystal_F_000 908
_exptl_crystal_size_max 0.180
_exptl_crystal_size_mid 0.160
_exptl_crystal_size_min 0.160
_refine_diff_density_max 0.264
_refine_diff_density_min -0.247
_refine_diff_density_rms 0.042
_refine_ls_abs_structure_details
;
 Refined as an inversion twin.
;
_refine_ls_abs_structure_Flack 0.030(7)
_refine_ls_extinction_method none
_refine_ls_goodness_of_fit_ref 0.913
_refine_ls_hydrogen_treatment constr
_refine_ls_matrix_type full
_refine_ls_number_parameters 238
_refine_ls_number_reflns 3799
_refine_ls_number_restraints 0
_refine_ls_restrained_S_all 0.913
_refine_ls_R_factor_all 0.0362
_refine_ls_R_factor_gt 0.0289
_refine_ls_shift/su_max 0.001
_refine_ls_shift/su_mean 0.000
_refine_ls_structure_factor_coef Fsqd
_refine_ls_weighting_details 'w=1/[\s^2^(Fo^2^)+(0.0350P)^2^+0.3962P] where P=(Fo^2^+2Fc^2^)/3'
_refine_ls_weighting_scheme calc
_refine_ls_wR_factor_gt 0.0660
_refine_ls_wR_factor_ref 0.0688
_reflns_Friedel_coverage 0.743
_reflns_Friedel_fraction_full 0.996
_reflns_Friedel_fraction_max 0.992
_reflns_number_gt 3378
_reflns_number_total 3799
_reflns_threshold_expression 'I > 2\s(I)'
_cod_data_source_file d3nj00372h2.cif
_cod_data_source_block a_a
_cod_depositor_comments 'Adding full bibliography for 7062320.cif.'
_cod_database_code 7062320
_shelx_shelxl_version_number 2018/3
_shelx_space_group_comment
;
The symmetry employed for this shelxl refinement is uniquely defined
by the following loop, which should always be used as a source of
symmetry information in preference to the above space-group names.
They are only intended as comments.
;
_shelx_estimated_absorpt_t_min 0.404
_shelx_estimated_absorpt_t_max 0.440

loop_
_space_group_symop_operation_xyz
'x, y, z'
'-x+1/2, -y, z+1/2'
'-x, y+1/2, -z+1/2'
'x+1/2, -y+1/2, -z'

loop_
_atom_site_label
_atom_site_type_symbol
_atom_site_fract_x
_atom_site_fract_y
_atom_site_fract_z
_atom_site_U_iso_or_equiv
_atom_site_adp_type
_atom_site_occupancy
_atom_site_site_symmetry_order
_atom_site_calc_flag
_atom_site_refinement_flags_posn
_atom_site_refinement_flags_adp
_atom_site_refinement_flags_occupancy
_atom_site_disorder_assembly
_atom_site_disorder_group
C1 C 0.3959(3) 0.8201(3) 0.7032(2) 0.0370(9) Uani 1 1 d . . . . .
H1 H 0.430169 0.865489 0.661006 0.044 Uiso 1 1 calc R U . . .
C2 C 0.4320(3) 0.7020(3) 0.7150(2) 0.0326(8) Uani 1 1 d . . . . .
C3 C 0.3116(3) 0.8718(3) 0.7518(2) 0.0403(9) Uani 1 1 d . . . . .
H3 H 0.285509 0.951692 0.742191 0.048 Uiso 1 1 calc R U . . .
C4 C 0.2644(3) 0.8066(4) 0.8152(3) 0.0464(10) Uani 1 1 d . . . . .
H4 H 0.205599 0.841996 0.848893 0.056 Uiso 1 1 calc R U . . .
C5 C 0.3027(4) 0.6910(4) 0.8295(3) 0.0482(10) Uani 1 1 d . . . . .
H5 H 0.271286 0.647572 0.873562 0.058 Uiso 1 1 calc R U . . .
C6 C 0.3870(3) 0.6376(3) 0.7797(3) 0.0417(9) Uani 1 1 d . . . . .
H6 H 0.413578 0.557951 0.789617 0.050 Uiso 1 1 calc R U . . .
C7 C 0.5004(3) 0.5526(3) 0.6259(2) 0.0331(9) Uani 1 1 d . . . . .
C8 C 0.3939(3) 0.4717(4) 0.6315(3) 0.0464(10) Uani 1 1 d . . . . .
H8A H 0.323016 0.519402 0.647924 0.056 Uiso 1 1 calc R U . . .
H8B H 0.408749 0.410497 0.673113 0.056 Uiso 1 1 calc R U . . .
C9 C 0.5967(3) 0.5146(3) 0.5694(2) 0.0318(8) Uani 1 1 d . . . . .
C10 C 0.3664(4) 0.4091(4) 0.5531(3) 0.0504(11) Uani 1 1 d . . . . .
H10A H 0.298262 0.353198 0.560884 0.060 Uiso 1 1 calc R U . . .
H10B H 0.341999 0.469645 0.512994 0.060 Uiso 1 1 calc R U . . .
C11 C 0.5840(4) 0.4172(4) 0.5186(2) 0.0409(9) Uani 1 1 d . . . . .
C12 C 0.4731(4) 0.3403(4) 0.5222(3) 0.0536(12) Uani 1 1 d . . . . .
H12A H 0.488389 0.270521 0.557362 0.064 Uiso 1 1 calc R U . . .
H12B H 0.454902 0.309418 0.468110 0.064 Uiso 1 1 calc R U . . .
C13 C 0.7801(4) 0.4677(4) 0.4671(2) 0.0489(11) Uani 1 1 d . . . . .
H13 H 0.844873 0.451742 0.431767 0.059 Uiso 1 1 calc R U . . .
C14 C 0.7859(3) 0.5642(3) 0.5203(2) 0.0383(9) Uani 1 1 d . . . . .
C15 C 0.6792(4) 0.3960(4) 0.4665(2) 0.0485(11) Uani 1 1 d . . . . .
H15 H 0.674450 0.330943 0.429992 0.058 Uiso 1 1 calc R U . . .
C16 C 0.8855(3) 0.6553(4) 0.5238(2) 0.0420(10) Uani 1 1 d . . . . .
H16A H 0.961798 0.616968 0.507258 0.050 Uiso 1 1 calc R U . . .
H16B H 0.868081 0.721208 0.485936 0.050 Uiso 1 1 calc R U . . .
C17 C 0.9583(3) 0.6162(4) 0.6589(3) 0.0477(11) Uani 1 1 d . . . . .
H17A H 0.911015 0.540980 0.656999 0.057 Uiso 1 1 calc R U . . .
H17B H 0.953895 0.647033 0.714261 0.057 Uiso 1 1 calc R U . . .
C18 C 1.0886(4) 0.5856(6) 0.6409(3) 0.0757(17) Uani 1 1 d . . . . .
H18A H 1.096003 0.560883 0.585020 0.114 Uiso 1 1 calc R U . . .
H18B H 1.114762 0.519839 0.675686 0.114 Uiso 1 1 calc R U . . .
H18C H 1.138948 0.656296 0.650474 0.114 Uiso 1 1 calc R U . . .
C19 C 0.9684(4) 0.8190(4) 0.5992(3) 0.0499(11) Uani 1 1 d . . . . .
H19A H 0.928101 0.872288 0.560217 0.060 Uiso 1 1 calc R U . . .
H19B H 1.049609 0.800876 0.578393 0.060 Uiso 1 1 calc R U . . .
C20 C 0.9807(5) 0.8850(5) 0.6774(3) 0.0673(14) Uani 1 1 d . . . . .
H20A H 0.900976 0.897012 0.700875 0.101 Uiso 1 1 calc R U . . .
H20B H 1.018689 0.963081 0.668063 0.101 Uiso 1 1 calc R U . . .
H20C H 1.030394 0.837664 0.714004 0.101 Uiso 1 1 calc R U . . .
Cl1 Cl 0.73356(8) 0.71492(9) 0.78075(5) 0.0436(2) Uani 1 1 d . . . . .
Cl2 Cl 0.66611(8) 0.89910(9) 0.58261(6) 0.0399(2) Uani 1 1 d . . . . .
Co1 Co 0.70569(4) 0.72455(5) 0.64705(3) 0.02990(14) Uani 1 1 d . . . . .
N1 N 0.5189(2) 0.6526(3) 0.66115(17) 0.0299(7) Uani 1 1 d . . . . .
N2 N 0.6952(3) 0.5843(3) 0.57000(17) 0.0324(6) Uani 1 1 d . . . . .
N3 N 0.8997(3) 0.7056(3) 0.60514(18) 0.0385(8) Uani 1 1 d . . . . .

loop_
_atom_site_aniso_label
_atom_site_aniso_U_11
_atom_site_aniso_U_22
_atom_site_aniso_U_33
_atom_site_aniso_U_23
_atom_site_aniso_U_13
_atom_site_aniso_U_12
C1 0.0364(19) 0.033(2) 0.041(2) -0.0014(17) 0.0019(17) -0.0020(16)
C2 0.0245(16) 0.038(2) 0.035(2) -0.0025(18) 0.0039(15) 0.0006(15)
C3 0.036(2) 0.038(2) 0.047(2) -0.0067(17) 0.0011(18) 0.0033(17)
C4 0.038(2) 0.052(3) 0.050(2) -0.012(2) 0.0081(18) 0.0031(18)
C5 0.044(2) 0.051(2) 0.049(3) 0.0023(19) 0.0136(19) 0.002(2)
C6 0.041(2) 0.039(2) 0.044(2) 0.0039(19) 0.0135(19) 0.0033(17)
C7 0.0312(18) 0.031(2) 0.037(2) 0.0057(17) -0.0007(16) 0.0007(15)
C8 0.0341(19) 0.040(2) 0.065(3) -0.003(2) -0.001(2) -0.0066(17)
C9 0.0332(18) 0.0302(19) 0.032(2) 0.0036(16) -0.0028(16) 0.0050(15)
C10 0.049(2) 0.045(2) 0.058(3) 0.003(2) -0.013(2) -0.010(2)
C11 0.048(2) 0.036(2) 0.038(2) -0.0033(18) -0.0068(18) 0.0072(19)
C12 0.064(3) 0.042(2) 0.055(3) -0.007(2) -0.013(2) -0.007(2)
C13 0.060(3) 0.051(2) 0.035(2) -0.0045(19) 0.014(2) 0.017(2)
C14 0.0371(19) 0.049(2) 0.029(2) 0.0051(17) 0.0023(17) 0.0094(19)
C15 0.067(3) 0.040(2) 0.039(2) -0.0074(18) 0.000(2) 0.010(2)
C16 0.0338(19) 0.060(3) 0.032(2) 0.0042(19) 0.0097(17) 0.0036(19)
C17 0.0342(19) 0.066(3) 0.043(3) 0.015(2) 0.0039(19) 0.0095(19)
C18 0.045(2) 0.113(4) 0.070(4) 0.035(4) 0.011(3) 0.029(3)
C19 0.033(2) 0.063(3) 0.053(3) 0.015(2) 0.0021(19) -0.0085(19)
C20 0.056(3) 0.081(4) 0.064(3) 0.001(3) -0.009(2) -0.025(3)
Cl1 0.0459(5) 0.0567(6) 0.0282(5) 0.0007(5) -0.0015(4) 0.0065(5)
Cl2 0.0351(4) 0.0395(5) 0.0452(6) 0.0090(4) -0.0052(4) -0.0025(4)
Co1 0.0287(2) 0.0345(3) 0.0265(3) 0.0012(2) 0.0003(2) 0.0002(2)
N1 0.0268(13) 0.0309(16) 0.0319(17) 0.0027(14) 0.0055(12) 0.0021(12)
N2 0.0288(14) 0.0404(16) 0.0281(16) 0.0035(13) 0.0028(13) 0.0055(14)
N3 0.0268(14) 0.055(2) 0.0334(17) 0.0108(16) 0.0019(12) -0.0012(15)

loop_
_atom_type_symbol
_atom_type_description
_atom_type_scat_dispersion_real
_atom_type_scat_dispersion_imag
_atom_type_scat_source
C C 0.0137 0.0067 'International Tables Vol C Tables 4.2.6.8 and 6.1.1.4'
H H 0.0000 0.0000 'International Tables Vol C Tables 4.2.6.8 and 6.1.1.4'
Cl Cl 0.3281 0.5435 'International Tables Vol C Tables 4.2.6.8 and 6.1.1.4'
Co Co -0.6628 2.9049 'International Tables Vol C Tables 4.2.6.8 and 6.1.1.4'
N N 0.0241 0.0134 'International Tables Vol C Tables 4.2.6.8 and 6.1.1.4'

loop_
_geom_angle_atom_site_label_1
_geom_angle_atom_site_label_2
_geom_angle_atom_site_label_3
_geom_angle
_geom_angle_site_symmetry_1
_geom_angle_site_symmetry_3
_geom_angle_publ_flag
C3 C1 C2 120.8(4) . . ?
C3 C1 H1 119.6 . . ?
C2 C1 H1 119.6 . . ?
C1 C2 C6 119.5(4) . . ?
C1 C2 N1 118.0(3) . . ?
C6 C2 N1 122.4(3) . . ?
C1 C3 C4 119.6(4) . . ?
C1 C3 H3 120.2 . . ?
C4 C3 H3 120.2 . . ?
C5 C4 C3 120.3(4) . . ?
C5 C4 H4 119.9 . . ?
C3 C4 H4 119.9 . . ?
C4 C5 C6 120.3(4) . . ?
C4 C5 H5 119.8 . . ?
C6 C5 H5 119.8 . . ?
C5 C6 C2 119.3(4) . . ?
C5 C6 H6 120.3 . . ?
C2 C6 H6 120.3 . . ?
N1 C7 C9 115.2(3) . . ?
N1 C7 C8 128.7(3) . . ?
C9 C7 C8 116.1(3) . . ?
C7 C8 C10 112.6(4) . . ?
C7 C8 H8A 109.1 . . ?
C10 C8 H8A 109.1 . . ?
C7 C8 H8B 109.1 . . ?
C10 C8 H8B 109.1 . . ?
H8A C8 H8B 107.8 . . ?
N2 C9 C11 122.7(3) . . ?
N2 C9 C7 114.7(3) . . ?
C11 C9 C7 122.6(3) . . ?
C12 C10 C8 111.9(4) . . ?
C12 C10 H10A 109.2 . . ?
C8 C10 H10A 109.2 . . ?
C12 C10 H10B 109.2 . . ?
C8 C10 H10B 109.2 . . ?
H10A C10 H10B 107.9 . . ?
C9 C11 C15 116.1(4) . . ?
C9 C11 C12 120.4(4) . . ?
C15 C11 C12 123.5(4) . . ?
C11 C12 C10 111.8(3) . . ?
C11 C12 H12A 109.3 . . ?
C10 C12 H12A 109.3 . . ?
C11 C12 H12B 109.3 . . ?
C10 C12 H12B 109.3 . . ?
H12A C12 H12B 107.9 . . ?
C15 C13 C14 119.2(4) . . ?
C15 C13 H13 120.4 . . ?
C14 C13 H13 120.4 . . ?
N2 C14 C13 119.6(4) . . ?
N2 C14 C16 115.0(3) . . ?
C13 C14 C16 125.3(4) . . ?
C13 C15 C11 121.2(4) . . ?
C13 C15 H15 119.4 . . ?
C11 C15 H15 119.4 . . ?
N3 C16 C14 111.7(3) . . ?
N3 C16 H16A 109.3 . . ?
C14 C16 H16A 109.3 . . ?
N3 C16 H16B 109.3 . . ?
C14 C16 H16B 109.3 . . ?
H16A C16 H16B 107.9 . . ?
N3 C17 C18 116.5(4) . . ?
N3 C17 H17A 108.2 . . ?
C18 C17 H17A 108.2 . . ?
N3 C17 H17B 108.2 . . ?
C18 C17 H17B 108.2 . . ?
H17A C17 H17B 107.3 . . ?
C17 C18 H18A 109.5 . . ?
C17 C18 H18B 109.5 . . ?
H18A C18 H18B 109.5 . . ?
C17 C18 H18C 109.5 . . ?
H18A C18 H18C 109.5 . . ?
H18B C18 H18C 109.5 . . ?
N3 C19 C20 113.8(4) . . ?
N3 C19 H19A 108.8 . . ?
C20 C19 H19A 108.8 . . ?
N3 C19 H19B 108.8 . . ?
C20 C19 H19B 108.8 . . ?
H19A C19 H19B 107.7 . . ?
C19 C20 H20A 109.5 . . ?
C19 C20 H20B 109.5 . . ?
H20A C20 H20B 109.5 . . ?
C19 C20 H20C 109.5 . . ?
H20A C20 H20C 109.5 . . ?
H20B C20 H20C 109.5 . . ?
N2 Co1 N1 74.83(11) . . ?
N2 Co1 Cl1 126.94(9) . . ?
N1 Co1 Cl1 90.34(8) . . ?
N2 Co1 Cl2 110.22(9) . . ?
N1 Co1 Cl2 100.16(8) . . ?
Cl1 Co1 Cl2 122.58(4) . . ?
N2 Co1 N3 77.74(12) . . ?
N1 Co1 N3 151.42(11) . . ?
Cl1 Co1 N3 99.82(8) . . ?
Cl2 Co1 N3 96.69(9) . . ?
C7 N1 C2 121.1(3) . . ?
C7 N1 Co1 114.4(2) . . ?
C2 N1 Co1 123.8(2) . . ?
C14 N2 C9 121.2(3) . . ?
C14 N2 Co1 119.0(3) . . ?
C9 N2 Co1 119.8(2) . . ?
C19 N3 C16 108.4(3) . . ?
C19 N3 C17 112.6(3) . . ?
C16 N3 C17 110.4(3) . . ?
C19 N3 Co1 115.6(2) . . ?
C16 N3 Co1 102.6(2) . . ?
C17 N3 Co1 106.8(2) . . ?

loop_
_geom_bond_atom_site_label_1
_geom_bond_atom_site_label_2
_geom_bond_distance
_geom_bond_site_symmetry_2
_geom_bond_publ_flag
C1 C3 1.369(5) . ?
C1 C2 1.389(5) . ?
C1 H1 0.9500 . ?
C2 C6 1.393(5) . ?
C2 N1 1.432(4) . ?
C3 C4 1.390(6) . ?
C3 H3 0.9500 . ?
C4 C5 1.377(6) . ?
C4 H4 0.9500 . ?
C5 C6 1.390(5) . ?
C5 H5 0.9500 . ?
C6 H6 0.9500 . ?
C7 N1 1.277(5) . ?
C7 C9 1.491(5) . ?
C7 C8 1.492(5) . ?
C8 C10 1.518(6) . ?
C8 H8A 0.9900 . ?
C8 H8B 0.9900 . ?
C9 N2 1.343(4) . ?
C9 C11 1.387(5) . ?
C10 C12 1.506(6) . ?
C10 H10A 0.9900 . ?
C10 H10B 0.9900 . ?
C11 C15 1.393(6) . ?
C11 C12 1.503(6) . ?
C12 H12A 0.9900 . ?
C12 H12B 0.9900 . ?
C13 C15 1.378(6) . ?
C13 C14 1.398(5) . ?
C13 H13 0.9500 . ?
C14 N2 1.328(4) . ?
C14 C16 1.505(5) . ?
C15 H15 0.9500 . ?
C16 N3 1.482(5) . ?
C16 H16A 0.9900 . ?
C16 H16B 0.9900 . ?
C17 N3 1.494(5) . ?
C17 C18 1.519(6) . ?
C17 H17A 0.9900 . ?
C17 H17B 0.9900 . ?
C18 H18A 0.9800 . ?
C18 H18B 0.9800 . ?
C18 H18C 0.9800 . ?
C19 N3 1.480(5) . ?
C19 C20 1.509(6) . ?
C19 H19A 0.9900 . ?
C19 H19B 0.9900 . ?
C20 H20A 0.9800 . ?
C20 H20B 0.9800 . ?
C20 H20C 0.9800 . ?
Cl1 Co1 2.2644(10) . ?
Cl2 Co1 2.2673(11) . ?
Co1 N2 2.030(3) . ?
Co1 N1 2.241(3) . ?
Co1 N3 2.281(3) . ?
